data_7126051
loop_
_publ_author_name
'Jiang, Xiaoqing'
'Wu, Hongping'
'Yu, Hongwei'
'Hu, Zhanggui'
'Wang, Jiyang'
'Wu, Yicheng'

_publ_section_title
;
 In[Ba<sub>3</sub>Cl<sub>3</sub>F<sub>6</sub>]: a novel
 infrared-transparent molecular sieve constructed by halides.
;
_journal_issue 22
_journal_name_full 'Chemical communications (Cambridge, England)'
_journal_page_first 3297
_journal_page_last 3300
_journal_paper_doi 10.1039/d0cc00455c
_journal_volume 56
_journal_year 2020
_chemical_formula_sum 'Ba3 Cl3 F6 In'
_chemical_formula_weight 747.16
_space_group_IT_number 176
_space_group_name_Hall '-P 6c'
_space_group_name_H-M_alt 'P 63/m'
_symmetry_cell_setting hexagonal
_symmetry_space_group_name_H-M 'P 63/m'
_atom_sites_solution_primary direct
_atom_sites_solution_secondary difmap
_audit_creation_method SHELXL-97
_audit_update_record
;
2019-09-09 deposited with the CCDC.	2020-02-10 downloaded from the CCDC.
;
_cell_angle_alpha 90.00
_cell_angle_beta 90.00
_cell_angle_gamma 120.00
_cell_formula_units_Z 2
_cell_length_a 10.1310(4)
_cell_length_b 10.1310(4)
_cell_length_c 5.9315(3)
_cell_measurement_reflns_used 507
_cell_measurement_temperature 293(2)
_cell_measurement_theta_max 29.65
_cell_measurement_theta_min 4.02
_cell_volume 527.23(4)
_computing_cell_refinement 'Bruker FRAMBO'
_computing_data_collection 'Bruker FRAMBO'
_computing_data_reduction 'Bruker SAINT'
_computing_molecular_graphics 'Bruker SHELXTL'
_computing_publication_material 'Bruker SHELXTL'
_computing_structure_refinement 'SHELXL-97 (Sheldrick, 1997)'
_computing_structure_solution 'SHELXS-97 (Sheldrick, 1990)'
_diffrn_ambient_temperature 293(2)
_diffrn_measured_fraction_theta_full 0.942
_diffrn_measured_fraction_theta_max 0.99
_diffrn_measurement_device_type 'multiwire proportional'
_diffrn_measurement_method 'phi and omega scans'
_diffrn_radiation_monochromator graphite
_diffrn_radiation_source 'fine-focus sealed tube'
_diffrn_radiation_type MoK\a
_diffrn_radiation_wavelength 0.71073
_diffrn_reflns_av_R_equivalents 0.0380
_diffrn_reflns_av_sigmaI/netI 0.0267
_diffrn_reflns_limit_h_max 13
_diffrn_reflns_limit_h_min -11
_diffrn_reflns_limit_k_max 12
_diffrn_reflns_limit_k_min -12
_diffrn_reflns_limit_l_max 8
_diffrn_reflns_limit_l_min -7
_diffrn_reflns_number 2576
_diffrn_reflns_theta_full 29.65
_diffrn_reflns_theta_max 29.65
_diffrn_reflns_theta_min 4.02
_exptl_absorpt_coefficient_mu 14.003
_exptl_absorpt_correction_T_max 1.00000
_exptl_absorpt_correction_T_min 0.33929
_exptl_absorpt_correction_type multi-scan
_exptl_absorpt_process_details
; 
 CrysAlisPro 1.171.39.35c (Rigaku Oxford Diffraction, 2017)
Empirical absorption correction using spherical harmonics,
 implemented in SCALE3 ABSPACK scaling algorithm. 
;
_exptl_crystal_colour colorless
_exptl_crystal_density_diffrn 4.707
_exptl_crystal_density_method 'not measured'
_exptl_crystal_description stabilization
_exptl_crystal_F_000 644
_exptl_crystal_size_max 0.2
_exptl_crystal_size_mid 0.15
_exptl_crystal_size_min 0.1
_refine_diff_density_max 1.211
_refine_diff_density_min -1.270
_refine_diff_density_rms 0.296
_refine_ls_extinction_coef 0.0604(17)
_refine_ls_extinction_expression Fc^*^=kFc[1+0.001xFc^2^\l^3^/sin(2\q)]^-1/4^
_refine_ls_extinction_method SHELXL
_refine_ls_goodness_of_fit_ref 1.249
_refine_ls_hydrogen_treatment none
_refine_ls_matrix_type full
_refine_ls_number_parameters 25
_refine_ls_number_reflns 517
_refine_ls_number_restraints 0
_refine_ls_restrained_S_all 1.249
_refine_ls_R_factor_all 0.0212
_refine_ls_R_factor_gt 0.0194
_refine_ls_shift/su_max 0.001
_refine_ls_shift/su_mean 0.000
_refine_ls_structure_factor_coef Fsqd
_refine_ls_weighting_details 'calc w=1/[\s^2^(Fo^2^)+(0.0165P)^2^+0.0000P] where P=(Fo^2^+2Fc^2^)/3'
_refine_ls_weighting_scheme calc
_refine_ls_wR_factor_gt 0.0413
_refine_ls_wR_factor_ref 0.0419
_reflns_number_gt 500
_reflns_number_total 517
_reflns_threshold_expression >2sigma(I)
_cod_data_source_file d0cc00455c2.cif
_cod_data_source_block jxq-6
_cod_depositor_comments
;
The following automatic conversions were performed:

data item '_symmetry_cell_setting' value 'Hexagonal' was changed to
'hexagonal' in accordance with the
/home/data/users/saulius/crontab/automatic-downloads/rss-feeds/RSC/lib/dictionaries/cif_core.dic
dictionary named 'cif_core.dic' version 2.4.2 last updated on
2011-04-26.

Automatic conversion script
Id: cif_fix_values 7556 2019-12-06 15:28:31Z antanas 

 Adding full bibliography for 7126051.cif.
;
_cod_original_sg_symbol_H-M P6(3)/m
_cod_original_formula_sum 'Ba3 Cl3 F6 In1'
_cod_database_code 7126051

loop_
_symmetry_equiv_pos_as_xyz
'x, y, z'
'-y, x-y, z'
'-x+y, -x, z'
'-x, -y, z+1/2'
'y, -x+y, z+1/2'
'x-y, x, z+1/2'
'-x, -y, -z'
'y, -x+y, -z'
'x-y, x, -z'
'x, y, -z-1/2'
'-y, x-y, -z-1/2'
'-x+y, -x, -z-1/2'

loop_
_atom_site_label
_atom_site_type_symbol
_atom_site_fract_x
_atom_site_fract_y
_atom_site_fract_z
_atom_site_U_iso_or_equiv
_atom_site_adp_type
_atom_site_occupancy
_atom_site_symmetry_multiplicity
_atom_site_calc_flag
_atom_site_refinement_flags
_atom_site_disorder_assembly
_atom_site_disorder_group
Ba1 Ba 0.70173(3) 0.61384(3) 0.2500 0.01047(14) Uani 1 2 d S . .
In2 In 0.3333 0.6667 0.2500 0.00923(16) Uani 1 6 d S . .
Cl3 Cl 1.06124(13) 0.79062(14) 0.2500 0.0193(3) Uani 1 2 d S . .
F1 F 0.3685(2) 0.8374(2) 0.0190(3) 0.0147(4) Uani 1 1 d . . .

loop_
_atom_site_aniso_label
_atom_site_aniso_U_11
_atom_site_aniso_U_22
_atom_site_aniso_U_33
_atom_site_aniso_U_23
_atom_site_aniso_U_13
_atom_site_aniso_U_12
Ba1 0.01061(17) 0.01039(17) 0.01066(18) 0.000 0.000 0.00543(11)
In2 0.00981(19) 0.00981(19) 0.0081(3) 0.000 0.000 0.00490(10)
Cl3 0.0130(5) 0.0239(6) 0.0133(5) 0.000 0.000 0.0036(5)
F1 0.0166(9) 0.0132(9) 0.0155(9) 0.0039(7) 0.0033(7) 0.0084(8)

loop_
_atom_type_symbol
_atom_type_description
_atom_type_scat_dispersion_real
_atom_type_scat_dispersion_imag
_atom_type_scat_source
F F 0.0171 0.0103 'International Tables Vol C Tables 4.2.6.8 and 6.1.1.4'
Cl Cl 0.1484 0.1585 'International Tables Vol C Tables 4.2.6.8 and 6.1.1.4'
In In -0.7276 1.3100 'International Tables Vol C Tables 4.2.6.8 and 6.1.1.4'
Ba Ba -0.3244 2.2819 'International Tables Vol C Tables 4.2.6.8 and 6.1.1.4'

loop_
_geom_angle_atom_site_label_1
_geom_angle_atom_site_label_2
_geom_angle_atom_site_label_3
_geom_angle
_geom_angle_site_symmetry_1
_geom_angle_site_symmetry_3
_geom_angle_publ_flag
F1 Ba1 F1 71.74(7) 9_655 6_655 ?
F1 Ba1 F1 66.58(6) 9_655 3_565 ?
F1 Ba1 F1 100.02(4) 6_655 3_565 ?
F1 Ba1 F1 100.02(4) 9_655 12_566 ?
F1 Ba1 F1 66.58(6) 6_655 12_566 ?
F1 Ba1 F1 58.36(7) 3_565 12_566 ?
F1 Ba1 F1 95.98(7) 9_655 5 ?
F1 Ba1 F1 57.78(7) 6_655 5 ?
F1 Ba1 F1 156.24(6) 3_565 5 ?
F1 Ba1 F1 112.637(5) 12_566 5 ?
F1 Ba1 F1 57.78(7) 9_655 8 ?
F1 Ba1 F1 95.98(7) 6_655 8 ?
F1 Ba1 F1 112.637(5) 3_565 8 ?
F1 Ba1 F1 156.24(6) 12_566 8 ?
F1 Ba1 F1 65.89(7) 5 8 ?
F1 Ba1 Cl3 145.48(4) 9_655 8_566 ?
F1 Ba1 Cl3 73.77(4) 6_655 8_566 ?
F1 Ba1 Cl3 121.90(4) 3_565 8_566 ?
F1 Ba1 Cl3 67.07(4) 12_566 8_566 ?
F1 Ba1 Cl3 63.61(4) 5 8_566 ?
F1 Ba1 Cl3 125.42(4) 8 8_566 ?
F1 Ba1 Cl3 73.77(4) 9_655 8_565 ?
F1 Ba1 Cl3 145.48(4) 6_655 8_565 ?
F1 Ba1 Cl3 67.07(4) 3_565 8_565 ?
F1 Ba1 Cl3 121.90(4) 12_566 8_565 ?
F1 Ba1 Cl3 125.42(4) 5 8_565 ?
F1 Ba1 Cl3 63.61(4) 8 8_565 ?
Cl3 Ba1 Cl3 140.61(4) 8_566 8_565 ?
F1 Ba1 Cl3 122.95(4) 9_655 . ?
F1 Ba1 Cl3 122.95(4) 6_655 . ?
F1 Ba1 Cl3 137.02(4) 3_565 . ?
F1 Ba1 Cl3 137.02(4) 12_566 . ?
F1 Ba1 Cl3 65.63(4) 5 . ?
F1 Ba1 Cl3 65.63(4) 8 . ?
Cl3 Ba1 Cl3 75.80(3) 8_566 . ?
Cl3 Ba1 Cl3 75.80(3) 8_565 . ?
F1 Ba1 Cl3 129.48(4) 9_655 3_675 ?
F1 Ba1 Cl3 129.48(4) 6_655 3_675 ?
F1 Ba1 Cl3 64.77(4) 3_565 3_675 ?
F1 Ba1 Cl3 64.77(4) 12_566 3_675 ?
F1 Ba1 Cl3 134.54(4) 5 3_675 ?
F1 Ba1 Cl3 134.54(4) 8 3_675 ?
Cl3 Ba1 Cl3 75.70(3) 8_566 3_675 ?
Cl3 Ba1 Cl3 75.70(3) 8_565 3_675 ?
Cl3 Ba1 Cl3 86.15(4) . 3_675 ?
F1 Ba1 In2 29.12(4) 9_655 7_665 ?
F1 Ba1 In2 89.75(4) 6_655 7_665 ?
F1 Ba1 In2 84.52(3) 3_565 7_665 ?
F1 Ba1 In2 128.89(4) 12_566 7_665 ?
F1 Ba1 In2 86.85(3) 5 7_665 ?
F1 Ba1 In2 30.50(3) 8 7_665 ?
Cl3 Ba1 In2 150.42(2) 8_566 7_665 ?
Cl3 Ba1 In2 58.20(2) 8_565 7_665 ?
Cl3 Ba1 In2 94.046(16) . 7_665 ?
Cl3 Ba1 In2 132.085(3) 3_675 7_665 ?
F1 Ba1 In2 89.75(4) 9_655 7_666 ?
F1 Ba1 In2 29.12(4) 6_655 7_666 ?
F1 Ba1 In2 128.89(4) 3_565 7_666 ?
F1 Ba1 In2 84.52(3) 12_566 7_666 ?
F1 Ba1 In2 30.50(3) 5 7_666 ?
F1 Ba1 In2 86.85(3) 8 7_666 ?
Cl3 Ba1 In2 58.20(2) 8_566 7_666 ?
Cl3 Ba1 In2 150.42(2) 8_565 7_666 ?
Cl3 Ba1 In2 94.046(16) . 7_666 ?
Cl3 Ba1 In2 132.085(3) 3_675 7_666 ?
In2 Ba1 In2 95.754(6) 7_665 7_666 ?
F1 In2 F1 135.59(3) 10_556 2_665 ?
F1 In2 F1 81.80(10) 10_556 . ?
F1 In2 F1 81.78(7) 2_665 . ?
F1 In2 F1 81.78(7) 10_556 11_666 ?
F1 In2 F1 81.80(10) 2_665 11_666 ?
F1 In2 F1 135.59(3) . 11_666 ?
F1 In2 F1 81.78(7) 10_556 12_566 ?
F1 In2 F1 135.59(3) 2_665 12_566 ?
F1 In2 F1 135.59(4) . 12_566 ?
F1 In2 F1 81.78(7) 11_666 12_566 ?
F1 In2 F1 135.59(4) 10_556 3_565 ?
F1 In2 F1 81.78(7) 2_665 3_565 ?
F1 In2 F1 81.78(7) . 3_565 ?
F1 In2 F1 135.59(3) 11_666 3_565 ?
F1 In2 F1 81.80(10) 12_566 3_565 ?
F1 In2 Ba1 105.58(5) 10_556 9 ?
F1 In2 Ba1 39.29(5) 2_665 9 ?
F1 In2 Ba1 45.36(5) . 9 ?
F1 In2 Ba1 101.38(5) 11_666 9 ?
F1 In2 Ba1 172.27(5) 12_566 9 ?
F1 In2 Ba1 91.13(5) 3_565 9 ?
F1 In2 Ba1 39.29(5) 10_556 8_566 ?
F1 In2 Ba1 172.27(5) 2_665 8_566 ?
F1 In2 Ba1 101.38(5) . 8_566 ?
F1 In2 Ba1 91.13(5) 11_666 8_566 ?
F1 In2 Ba1 45.36(5) 12_566 8_566 ?
F1 In2 Ba1 105.58(5) 3_565 8_566 ?
Ba1 In2 Ba1 140.811(2) 9 8_566 ?
F1 In2 Ba1 45.36(5) 10_556 9_556 ?
F1 In2 Ba1 101.38(5) 2_665 9_556 ?
F1 In2 Ba1 105.58(5) . 9_556 ?
F1 In2 Ba1 39.29(5) 11_666 9_556 ?
F1 In2 Ba1 91.13(5) 12_566 9_556 ?
F1 In2 Ba1 172.27(5) 3_565 9_556 ?
Ba1 In2 Ba1 95.754(6) 9 9_556 ?
Ba1 In2 Ba1 71.023(5) 8_566 9_556 ?
F1 In2 Ba1 101.38(5) 10_556 8_565 ?
F1 In2 Ba1 91.13(5) 2_665 8_565 ?
F1 In2 Ba1 39.29(5) . 8_565 ?
F1 In2 Ba1 172.27(5) 11_666 8_565 ?
F1 In2 Ba1 105.58(5) 12_566 8_565 ?
F1 In2 Ba1 45.36(5) 3_565 8_565 ?
Ba1 In2 Ba1 71.023(5) 9 8_565 ?
Ba1 In2 Ba1 95.754(6) 8_566 8_565 ?
Ba1 In2 Ba1 140.811(2) 9_556 8_565 ?
F1 In2 Ba1 172.27(5) 10_556 7_665 ?
F1 In2 Ba1 45.36(5) 2_665 7_665 ?
F1 In2 Ba1 91.13(5) . 7_665 ?
F1 In2 Ba1 105.58(5) 11_666 7_665 ?
F1 In2 Ba1 101.38(5) 12_566 7_665 ?
F1 In2 Ba1 39.29(5) 3_565 7_665 ?
Ba1 In2 Ba1 71.023(5) 9 7_665 ?
Ba1 In2 Ba1 140.811(3) 8_566 7_665 ?
Ba1 In2 Ba1 140.811(3) 9_556 7_665 ?
Ba1 In2 Ba1 71.023(5) 8_565 7_665 ?
F1 In2 Ba1 91.13(5) 10_556 7_666 ?
F1 In2 Ba1 105.58(5) 2_665 7_666 ?
F1 In2 Ba1 172.27(5) . 7_666 ?
F1 In2 Ba1 45.36(5) 11_666 7_666 ?
F1 In2 Ba1 39.29(5) 12_566 7_666 ?
F1 In2 Ba1 101.38(5) 3_565 7_666 ?
Ba1 In2 Ba1 140.811(2) 9 7_666 ?
Ba1 In2 Ba1 71.023(5) 8_566 7_666 ?
Ba1 In2 Ba1 71.023(5) 9_556 7_666 ?
Ba1 In2 Ba1 140.811(2) 8_565 7_666 ?
Ba1 In2 Ba1 95.754(6) 7_665 7_666 ?
Ba1 Cl3 Ba1 140.61(4) 9_655 9_656 ?
Ba1 Cl3 Ba1 94.44(2) 9_655 . ?
Ba1 Cl3 Ba1 94.44(2) 9_656 . ?
Ba1 Cl3 Ba1 94.31(2) 9_655 2_765 ?
Ba1 Cl3 Ba1 94.31(2) 9_656 2_765 ?
Ba1 Cl3 Ba1 153.85(4) . 2_765 ?
In2 F1 Ba1 111.59(8) . 8_565 ?
In2 F1 Ba1 109.57(7) . 2_665 ?
Ba1 F1 Ba1 113.42(6) 8_565 2_665 ?
In2 F1 Ba1 104.14(7) . 9 ?
Ba1 F1 Ba1 110.33(6) 8_565 9 ?
Ba1 F1 Ba1 107.30(6) 2_665 9 ?

loop_
_geom_bond_atom_site_label_1
_geom_bond_atom_site_label_2
_geom_bond_distance
_geom_bond_site_symmetry_2
_geom_bond_publ_flag
Ba1 F1 2.7233(18) 9_655 ?
Ba1 F1 2.7233(18) 6_655 ?
Ba1 F1 2.8100(19) 3_565 ?
Ba1 F1 2.8100(19) 12_566 ?
Ba1 F1 2.9342(18) 5 ?
Ba1 F1 2.9342(18) 8 ?
Ba1 Cl3 3.1500(5) 8_566 ?
Ba1 Cl3 3.1500(5) 8_565 ?
Ba1 Cl3 3.1544(11) . ?
Ba1 Cl3 3.1610(12) 3_675 ?
Ba1 In2 3.9986(2) 7_665 ?
Ba1 In2 3.9986(2) 7_666 ?
In2 F1 2.0926(18) 10_556 ?
In2 F1 2.0926(18) 2_665 ?
In2 F1 2.0926(18) . ?
In2 F1 2.0926(18) 11_666 ?
In2 F1 2.0926(18) 12_566 ?
In2 F1 2.0926(18) 3_565 ?
In2 Ba1 3.9986(2) 9 ?
In2 Ba1 3.9986(2) 8_566 ?
In2 Ba1 3.9986(2) 9_556 ?
In2 Ba1 3.9986(2) 8_565 ?
In2 Ba1 3.9986(2) 7_665 ?
In2 Ba1 3.9986(2) 7_666 ?
Cl3 Ba1 3.1500(4) 9_655 ?
Cl3 Ba1 3.1500(4) 9_656 ?
Cl3 Ba1 3.1610(12) 2_765 ?
F1 Ba1 2.7233(17) 8_565 ?
F1 Ba1 2.8100(19) 2_665 ?
F1 Ba1 2.9342(18) 9 ?
